data_7110056
loop_
_publ_author_name
'Juan Mancebo-Aracil'
'Carmen Najera'
'Jose M. Sansano'

_publ_section_title
;
 Multicomponent synthesis of unnatural pyrrolizidines using 1,3-dipolar
 cycloaddition of proline esters
;
_journal_name_full Chem.Commun.
_journal_page_first 11218
_journal_paper_doi 10.1039/c3cc47184e
_journal_volume 49
_journal_year 2013
_chemical_formula_moiety 'C19 H23 N O4'
_chemical_formula_sum 'C19 H23 N O4'
_chemical_formula_weight 329.38
_chemical_name_systematic
; 
 ? 
;
_space_group_IT_number 14
_symmetry_cell_setting monoclinic
_symmetry_space_group_name_Hall '-P 2yn'
_symmetry_space_group_name_H-M 'P 1 21/n 1'
_atom_sites_solution_hydrogens geom
_atom_sites_solution_primary direct
_atom_sites_solution_secondary difmap
_audit_creation_method SHELXL-97
_cell_angle_alpha 90.00
_cell_angle_beta 104.390(5)
_cell_angle_gamma 90.00
_cell_formula_units_Z 8
_cell_length_a 10.2542(17)
_cell_length_b 24.002(4)
_cell_length_c 14.842(2)
_cell_measurement_reflns_used 780
_cell_measurement_temperature 297(1)
_cell_measurement_theta_max 13.91
_cell_measurement_theta_min 2.21
_cell_volume 3538.3(10)
_computing_cell_refinement 'Bruker SMART V5.625'
_computing_data_collection 'Bruker SMART V5.625'
_computing_data_reduction 'Bruker SAINT V6.28A'
_computing_molecular_graphics 'SHELXTL  Rel. 6.12/V (Siemens, 1996)'
_computing_publication_material 'SHELX-97 (Sheldrick, 1997)'
_computing_structure_refinement 'SHELXL-97 (Sheldrick, 1997)'
_computing_structure_solution 'SHELXS-97 (Sheldrick, 1997)'
_diffrn_ambient_temperature 297(1)
_diffrn_measured_fraction_theta_full 0.996
_diffrn_measured_fraction_theta_max 0.996
_diffrn_measurement_device_type 'CCD area detector'
_diffrn_measurement_method 'phi and omega scans'
_diffrn_radiation_monochromator graphite
_diffrn_radiation_source 'fine-focus sealed tube'
_diffrn_radiation_type MoK\a
_diffrn_radiation_wavelength 0.71073
_diffrn_reflns_av_R_equivalents 0.1955
_diffrn_reflns_av_sigmaI/netI 0.1648
_diffrn_reflns_limit_h_max 12
_diffrn_reflns_limit_h_min -12
_diffrn_reflns_limit_k_max 28
_diffrn_reflns_limit_k_min -28
_diffrn_reflns_limit_l_max 17
_diffrn_reflns_limit_l_min -17
_diffrn_reflns_number 30056
_diffrn_reflns_theta_full 25.13
_diffrn_reflns_theta_max 25.13
_diffrn_reflns_theta_min 1.65
_exptl_absorpt_coefficient_mu 0.086
_exptl_absorpt_correction_T_max 0.9957
_exptl_absorpt_correction_T_min 0.5235
_exptl_absorpt_correction_type multi-scan
_exptl_absorpt_process_details 'Bruker/Siemens SADABS V2.03'
_exptl_crystal_colour colorless
_exptl_crystal_density_diffrn 1.237
_exptl_crystal_density_method 'not measured'
_exptl_crystal_description plate
_exptl_crystal_F_000 1408
_exptl_crystal_size_max 0.16
_exptl_crystal_size_mid 0.12
_exptl_crystal_size_min 0.05
_refine_diff_density_max 0.156
_refine_diff_density_min -0.192
_refine_diff_density_rms 0.039
_refine_ls_extinction_method none
_refine_ls_goodness_of_fit_ref 0.923
_refine_ls_hydrogen_treatment constr
_refine_ls_matrix_type full
_refine_ls_number_parameters 437
_refine_ls_number_reflns 6296
_refine_ls_number_restraints 0
_refine_ls_restrained_S_all 0.923
_refine_ls_R_factor_all 0.2355
_refine_ls_R_factor_gt 0.0691
_refine_ls_shift/su_max 0.037
_refine_ls_shift/su_mean 0.001
_refine_ls_structure_factor_coef Fsqd
_refine_ls_weighting_details 'calc w=1/[\s^2^(Fo^2^)+(0.0501P)^2^] where P=(Fo^2^+2Fc^2^)/3'
_refine_ls_weighting_scheme calc
_refine_ls_wR_factor_gt 0.1245
_refine_ls_wR_factor_ref 0.1800
_reflns_number_gt 2144
_reflns_number_total 6296
_reflns_threshold_expression I>2\s(I)
_cod_data_source_file c3cc47184e.txt
_cod_data_source_block x
_cod_original_sg_symbol_H-M 'P 21/n'
_cod_database_code 7110056

loop_
_symmetry_equiv_pos_as_xyz
'x, y, z'
'-x+1/2, y+1/2, -z+1/2'
'-x, -y, -z'
'x-1/2, -y-1/2, z-1/2'

loop_
_atom_site_label
_atom_site_type_symbol
_atom_site_fract_x
_atom_site_fract_y
_atom_site_fract_z
_atom_site_U_iso_or_equiv
_atom_site_adp_type
_atom_site_occupancy
_atom_site_symmetry_multiplicity
_atom_site_calc_flag
_atom_site_refinement_flags
N1 N 0.8460(4) 0.81767(15) 0.8689(3) 0.0601(11) Uani 1 1 d .
C1 C 0.8557(4) 0.84451(18) 0.9606(3) 0.0550(13) Uani 1 1 d .
H1 H 0.9508 0.8508 0.9914 0.066 Uiso 1 1 calc R
C2 C 0.7999(5) 0.79763(18) 1.0129(3) 0.0559(13) Uani 1 1 d .
H2 H 0.8678 0.7682 1.0299 0.067 Uiso 1 1 calc R
C3 C 0.6821(5) 0.7757(2) 0.9393(3) 0.0702(15) Uani 1 1 d .
H3A H 0.6028 0.7986 0.9348 0.084 Uiso 1 1 calc R
H3B H 0.6613 0.7376 0.9527 0.084 Uiso 1 1 calc R
C4 C 0.7304(5) 0.7788(2) 0.8492(3) 0.0591(13) Uani 1 1 d .
C5 C 0.6275(6) 0.8034(2) 0.7633(4) 0.0944(19) Uani 1 1 d .
H5A H 0.5992 0.7753 0.7155 0.113 Uiso 1 1 calc R
H5B H 0.5488 0.8176 0.7808 0.113 Uiso 1 1 calc R
C6 C 0.6992(7) 0.8485(3) 0.7300(4) 0.122(2) Uani 1 1 d .
H6A H 0.6508 0.8832 0.7302 0.146 Uiso 1 1 calc R
H6B H 0.7032 0.8408 0.6666 0.146 Uiso 1 1 calc R
C7 C 0.8366(6) 0.8541(2) 0.7895(4) 0.0813(17) Uani 1 1 d .
H7A H 0.9021 0.8433 0.7555 0.098 Uiso 1 1 calc R
H7B H 0.8538 0.8924 0.8098 0.098 Uiso 1 1 calc R
C8 C 0.7802(5) 0.89785(19) 0.9594(3) 0.0577(13) Uani 1 1 d .
H8 H 0.6892 0.8981 0.9290 0.069 Uiso 1 1 calc R
C9 C 0.8339(5) 0.94485(19) 0.9985(3) 0.0562(13) Uani 1 1 d .
H9 H 0.9249 0.9434 1.0285 0.067 Uiso 1 1 calc R
C10 C 0.7675(5) 0.99911(19) 1.0003(3) 0.0524(13) Uani 1 1 d .
C11 C 0.6401(5) 1.0111(2) 0.9487(3) 0.0638(14) Uani 1 1 d .
H11 H 0.5916 0.9838 0.9100 0.077 Uiso 1 1 calc R
C12 C 0.5815(5) 1.0626(2) 0.9528(4) 0.0738(16) Uani 1 1 d .
H12 H 0.4948 1.0698 0.9174 0.089 Uiso 1 1 calc R
C13 C 0.6527(6) 1.1029(2) 1.0094(4) 0.0763(16) Uani 1 1 d .
H13 H 0.6138 1.1376 1.0127 0.092 Uiso 1 1 calc R
C14 C 0.7800(6) 1.0926(2) 1.0609(4) 0.0791(17) Uani 1 1 d .
H14 H 0.8280 1.1202 1.0992 0.095 Uiso 1 1 calc R
C15 C 0.8374(5) 1.0410(2) 1.0561(3) 0.0664(15) Uani 1 1 d .
H15 H 0.9246 1.0343 1.0910 0.080 Uiso 1 1 calc R
C16 C 0.7656(7) 0.81874(19) 1.0998(4) 0.0625(15) Uani 1 1 d .
O1 O 0.6563(4) 0.82639(15) 1.1108(3) 0.0873(13) Uani 1 1 d .
O2 O 0.8805(4) 0.82904(14) 1.1645(3) 0.0860(11) Uani 1 1 d .
C17 C 0.8648(6) 0.8537(2) 1.2508(4) 0.122(2) Uani 1 1 d .
H17A H 0.8256 0.8901 1.2384 0.183 Uiso 1 1 calc R
H17B H 0.9513 0.8567 1.2941 0.183 Uiso 1 1 calc R
H17C H 0.8071 0.8306 1.2769 0.183 Uiso 1 1 calc R
C18 C 0.7736(6) 0.7219(2) 0.8226(4) 0.0680(15) Uani 1 1 d .
O3 O 0.7387(5) 0.67875(16) 0.8473(3) 0.1196(17) Uani 1 1 d .
O4 O 0.8559(4) 0.72540(14) 0.7675(3) 0.0871(12) Uani 1 1 d .
C19 C 0.8962(6) 0.6733(2) 0.7322(4) 0.109(2) Uani 1 1 d .
H19A H 0.9307 0.6484 0.7832 0.163 Uiso 1 1 calc R
H19B H 0.9648 0.6805 0.7000 0.163 Uiso 1 1 calc R
H19C H 0.8197 0.6566 0.6903 0.163 Uiso 1 1 calc R
N2 N 0.8138(3) 1.05412(13) 0.3916(2) 0.0469(10) Uani 1 1 d .
C20 C 0.8167(4) 1.02727(17) 0.4821(3) 0.0453(11) Uani 1 1 d .
H20 H 0.9098 1.0267 0.5199 0.054 Uiso 1 1 calc R
C21 C 0.7368(4) 1.07070(18) 0.5234(3) 0.0479(12) Uani 1 1 d .
H21 H 0.7913 1.1046 0.5378 0.058 Uiso 1 1 calc R
C22 C 0.6173(4) 1.08283(18) 0.4410(3) 0.0556(13) Uani 1 1 d .
H22A H 0.5754 1.1182 0.4486 0.067 Uiso 1 1 calc R
H22B H 0.5504 1.0535 0.4328 0.067 Uiso 1 1 calc R
C23 C 0.6840(4) 1.08472(18) 0.3597(3) 0.0508(12) Uani 1 1 d .
C24 C 0.6053(4) 1.05566(18) 0.2690(3) 0.0588(13) Uani 1 1 d .
H24A H 0.5160 1.0451 0.2739 0.071 Uiso 1 1 calc R
H24B H 0.5965 1.0803 0.2161 0.071 Uiso 1 1 calc R
C26 C 0.8284(4) 1.01812(19) 0.3152(3) 0.0593(13) Uani 1 1 d .
H26A H 0.8758 0.9842 0.3394 0.071 Uiso 1 1 calc R
H26B H 0.8788 1.0371 0.2770 0.071 Uiso 1 1 calc R
C27 C 0.7604(4) 0.96946(18) 0.4781(3) 0.0481(12) Uani 1 1 d .
H27 H 0.6681 0.9646 0.4550 0.058 Uiso 1 1 calc R
C28 C 0.8358(4) 0.92521(19) 0.5060(3) 0.0544(13) Uani 1 1 d .
H28 H 0.9267 0.9321 0.5319 0.065 Uiso 1 1 calc R
C29 C 0.7946(5) 0.86630(19) 0.5013(3) 0.0497(12) Uani 1 1 d .
C30 C 0.8929(5) 0.8261(2) 0.5295(3) 0.0665(14) Uani 1 1 d .
H30 H 0.9826 0.8367 0.5498 0.080 Uiso 1 1 calc R
C31 C 0.8591(6) 0.7703(2) 0.5278(4) 0.0804(17) Uani 1 1 d .
H31 H 0.9262 0.7436 0.5471 0.097 Uiso 1 1 calc R
C32 C 0.7285(7) 0.7540(2) 0.4981(4) 0.0789(17) Uani 1 1 d .
H32 H 0.7059 0.7165 0.4977 0.095 Uiso 1 1 calc R
C33 C 0.6297(5) 0.7936(2) 0.4685(3) 0.0724(16) Uani 1 1 d .
H33 H 0.5403 0.7826 0.4479 0.087 Uiso 1 1 calc R
C34 C 0.6622(5) 0.8492(2) 0.4692(3) 0.0601(14) Uani 1 1 d .
H34 H 0.5950 0.8755 0.4480 0.072 Uiso 1 1 calc R
C35 C 0.7022(5) 1.05095(18) 0.6107(3) 0.0508(13) Uani 1 1 d .
O5 O 0.5931(4) 1.04314(14) 0.6221(2) 0.0732(11) Uani 1 1 d .
O6 O 0.8157(3) 1.04402(13) 0.6779(2) 0.0709(10) Uani 1 1 d .
C36 C 0.7995(5) 1.0262(2) 0.7671(3) 0.106(2) Uani 1 1 d .
H36A H 0.7434 1.0524 0.7890 0.159 Uiso 1 1 calc R
H36B H 0.8861 1.0244 0.8106 0.159 Uiso 1 1 calc R
H36C H 0.7582 0.9901 0.7612 0.159 Uiso 1 1 calc R
C37 C 0.7200(5) 1.1449(2) 0.3410(4) 0.0571(13) Uani 1 1 d .
O7 O 0.7003(4) 1.18423(14) 0.3840(3) 0.0910(13) Uani 1 1 d .
O8 O 0.7811(4) 1.14865(13) 0.2723(2) 0.0865(12) Uani 1 1 d .
C38 C 0.8186(6) 1.20372(19) 0.2491(4) 0.095(2) Uani 1 1 d .
H38A H 0.7406 1.2227 0.2129 0.143 Uiso 1 1 calc R
H38B H 0.8850 1.2009 0.2137 0.143 Uiso 1 1 calc R
H38C H 0.8551 1.2243 0.3052 0.143 Uiso 1 1 calc R
C25 C 0.6867(5) 1.0046(2) 0.2583(3) 0.0702(15) Uani 1 1 d .
H25A H 0.6856 0.9985 0.1935 0.084 Uiso 1 1 calc R
H25B H 0.6519 0.9717 0.2823 0.084 Uiso 1 1 calc R

loop_
_atom_site_aniso_label
_atom_site_aniso_U_11
_atom_site_aniso_U_22
_atom_site_aniso_U_33
_atom_site_aniso_U_23
_atom_site_aniso_U_13
_atom_site_aniso_U_12
N1 0.075(3) 0.050(2) 0.056(3) 0.002(2) 0.018(2) 0.000(2)
C1 0.057(3) 0.048(3) 0.060(4) -0.005(3) 0.015(3) 0.004(3)
C2 0.066(4) 0.047(3) 0.055(3) 0.004(3) 0.016(3) -0.001(3)
C3 0.078(4) 0.057(3) 0.079(4) -0.003(3) 0.025(3) 0.001(3)
C4 0.067(4) 0.054(3) 0.052(3) 0.005(3) 0.008(3) 0.003(3)
C5 0.105(5) 0.085(4) 0.081(5) 0.016(4) -0.002(4) 0.015(4)
C6 0.118(6) 0.148(7) 0.095(5) 0.058(5) 0.018(5) 0.022(5)
C7 0.117(5) 0.063(4) 0.073(4) 0.005(3) 0.041(4) 0.006(4)
C8 0.062(3) 0.056(3) 0.052(3) -0.004(3) 0.008(3) -0.002(3)
C9 0.062(3) 0.060(3) 0.044(3) -0.001(3) 0.008(2) -0.004(3)
C10 0.074(4) 0.041(3) 0.045(3) 0.001(3) 0.020(3) -0.003(3)
C11 0.072(4) 0.050(3) 0.065(4) -0.001(3) 0.009(3) 0.003(3)
C12 0.076(4) 0.061(4) 0.082(4) 0.006(3) 0.015(3) 0.006(3)
C13 0.100(5) 0.052(4) 0.083(5) 0.001(3) 0.034(4) 0.003(4)
C14 0.117(5) 0.052(4) 0.068(4) -0.011(3) 0.023(4) -0.005(4)
C15 0.079(4) 0.056(4) 0.060(4) -0.006(3) 0.010(3) -0.001(3)
C16 0.086(5) 0.044(3) 0.057(4) 0.007(3) 0.018(4) 0.005(3)
O1 0.093(3) 0.095(3) 0.085(3) 0.001(2) 0.044(3) 0.015(2)
O2 0.107(3) 0.084(3) 0.065(3) -0.010(2) 0.017(2) 0.008(2)
C17 0.177(7) 0.106(5) 0.088(5) -0.042(4) 0.042(5) -0.001(5)
C18 0.094(5) 0.062(4) 0.047(4) 0.007(3) 0.017(3) 0.002(4)
O3 0.198(5) 0.057(3) 0.129(4) 0.009(3) 0.089(3) -0.005(3)
O4 0.141(4) 0.053(2) 0.081(3) 0.003(2) 0.052(3) 0.006(2)
C19 0.171(6) 0.074(4) 0.092(5) -0.015(4) 0.057(4) 0.015(4)
N2 0.056(3) 0.040(2) 0.047(3) -0.0018(19) 0.019(2) 0.002(2)
C20 0.048(3) 0.044(3) 0.046(3) 0.003(2) 0.014(2) -0.001(2)
C21 0.054(3) 0.046(3) 0.045(3) 0.000(2) 0.014(3) -0.002(2)
C22 0.057(3) 0.051(3) 0.057(3) 0.001(2) 0.010(3) 0.005(3)
C23 0.053(3) 0.052(3) 0.044(3) -0.001(2) 0.006(3) 0.000(3)
C24 0.063(3) 0.059(3) 0.048(3) -0.009(3) 0.002(3) -0.001(3)
C26 0.071(4) 0.056(3) 0.054(3) 0.002(3) 0.023(3) 0.004(3)
C27 0.043(3) 0.050(3) 0.049(3) -0.001(2) 0.007(2) -0.001(2)
C28 0.051(3) 0.051(3) 0.061(3) 0.003(3) 0.014(2) 0.000(3)
C29 0.050(3) 0.051(3) 0.049(3) 0.008(2) 0.015(3) 0.001(3)
C30 0.064(4) 0.054(4) 0.079(4) 0.003(3) 0.013(3) 0.004(3)
C31 0.097(5) 0.050(4) 0.093(5) 0.005(3) 0.022(4) 0.007(3)
C32 0.107(5) 0.040(3) 0.089(4) -0.003(3) 0.025(4) -0.008(4)
C33 0.075(4) 0.060(4) 0.079(4) 0.000(3) 0.012(3) -0.012(3)
C34 0.060(4) 0.047(3) 0.072(4) 0.002(3) 0.014(3) 0.002(3)
C35 0.051(4) 0.048(3) 0.050(4) -0.001(2) 0.006(3) 0.002(3)
O5 0.065(2) 0.096(3) 0.061(2) 0.0079(19) 0.021(2) -0.005(2)
O6 0.075(3) 0.081(3) 0.053(2) 0.0139(19) 0.009(2) 0.0056(19)
C36 0.142(6) 0.117(5) 0.056(4) 0.043(4) 0.017(4) 0.008(4)
C37 0.068(4) 0.059(4) 0.042(3) 0.006(3) 0.009(3) 0.001(3)
O7 0.147(4) 0.053(2) 0.084(3) -0.015(2) 0.049(3) 0.002(2)
O8 0.153(4) 0.049(2) 0.073(3) -0.0004(19) 0.058(3) -0.011(2)
C38 0.166(6) 0.052(4) 0.081(4) 0.007(3) 0.054(4) -0.024(4)
C25 0.092(4) 0.065(4) 0.052(3) -0.013(3) 0.014(3) -0.004(3)

loop_
_atom_type_symbol
_atom_type_description
_atom_type_scat_dispersion_real
_atom_type_scat_dispersion_imag
_atom_type_scat_source
C C 0.0033 0.0016 'International Tables Vol C Tables 4.2.6.8 and 6.1.1.4'
H H 0.0000 0.0000 'International Tables Vol C Tables 4.2.6.8 and 6.1.1.4'
N N 0.0061 0.0033 'International Tables Vol C Tables 4.2.6.8 and 6.1.1.4'
O O 0.0106 0.0060 'International Tables Vol C Tables 4.2.6.8 and 6.1.1.4'

loop_
_geom_angle_atom_site_label_1
_geom_angle_atom_site_label_2
_geom_angle_atom_site_label_3
_geom_angle
C7 N1 C4 109.3(4)
C7 N1 C1 117.3(4)
C4 N1 C1 108.8(4)
N1 C1 C8 116.3(4)
N1 C1 C2 101.2(3)
C8 C1 C2 111.9(4)
C16 C2 C3 115.0(4)
C16 C2 C1 112.2(4)
C3 C2 C1 102.7(4)
C2 C3 C4 103.9(4)
N1 C4 C18 110.3(4)
N1 C4 C3 105.9(4)
C18 C4 C3 111.1(4)
N1 C4 C5 105.6(4)
C18 C4 C5 108.1(4)
C3 C4 C5 115.6(4)
C6 C5 C4 105.3(5)
C5 C6 C7 110.6(5)
N1 C7 C6 107.0(5)
C9 C8 C1 124.5(4)
C8 C9 C10 128.1(5)
C11 C10 C15 117.5(5)
C11 C10 C9 123.8(4)
C15 C10 C9 118.8(5)
C10 C11 C12 121.8(5)
C13 C12 C11 119.2(5)
C14 C13 C12 120.5(5)
C13 C14 C15 119.7(5)
C14 C15 C10 121.3(5)
O1 C16 O2 124.3(5)
O1 C16 C2 126.9(6)
O2 C16 C2 108.8(5)
C16 O2 C17 115.7(4)
O3 C18 O4 122.6(5)
O3 C18 C4 125.2(6)
O4 C18 C4 112.2(5)
C18 O4 C19 116.9(4)
C26 N2 C20 117.5(3)
C26 N2 C23 107.5(3)
C20 N2 C23 108.5(3)
N2 C20 C27 116.5(3)
N2 C20 C21 99.9(3)
C27 C20 C21 113.8(4)
C35 C21 C22 115.8(4)
C35 C21 C20 113.0(4)
C22 C21 C20 102.2(3)
C21 C22 C23 102.1(3)
N2 C23 C22 105.9(3)
N2 C23 C37 106.6(4)
C22 C23 C37 110.2(4)
N2 C23 C24 106.5(3)
C22 C23 C24 115.6(4)
C37 C23 C24 111.3(4)
C25 C24 C23 105.9(4)
N2 C26 C25 106.7(3)
C28 C27 C20 122.9(4)
C27 C28 C29 128.3(4)
C30 C29 C34 118.4(4)
C30 C29 C28 118.5(4)
C34 C29 C28 123.1(4)
C31 C30 C29 120.7(5)
C32 C31 C30 120.4(5)
C31 C32 C33 119.6(5)
C34 C33 C32 120.6(5)
C33 C34 C29 120.3(5)
O5 C35 O6 123.3(5)
O5 C35 C21 127.2(4)
O6 C35 C21 109.5(4)
C35 O6 C36 116.3(4)
O7 C37 O8 122.5(5)
O7 C37 C23 124.9(5)
O8 C37 C23 112.6(4)
C37 O8 C38 116.8(4)
C24 C25 C26 104.2(4)

loop_
_geom_bond_atom_site_label_1
_geom_bond_atom_site_label_2
_geom_bond_distance
N1 C7 1.452(5)
N1 C4 1.481(5)
N1 C1 1.486(5)
C1 C8 1.494(5)
C1 C2 1.554(6)
C2 C16 1.506(6)
C2 C3 1.509(6)
C3 C4 1.538(6)
C4 C18 1.518(7)
C4 C5 1.556(6)
C5 C6 1.460(7)
C6 C7 1.471(7)
C8 C9 1.324(5)
C9 C10 1.473(6)
C10 C11 1.371(6)
C10 C15 1.385(6)
C11 C12 1.383(6)
C12 C13 1.366(6)
C13 C14 1.361(6)
C14 C15 1.380(6)
C16 O1 1.186(5)
C16 O2 1.345(6)
O2 C17 1.456(6)
C18 O3 1.183(5)
C18 O4 1.316(6)
O4 C19 1.454(5)
N2 C26 1.462(5)
N2 C20 1.484(5)
N2 C23 1.490(5)
C20 C27 1.499(5)
C20 C21 1.543(5)
C21 C35 1.503(6)
C21 C22 1.528(5)
C22 C23 1.529(5)
C23 C37 1.533(6)
C23 C24 1.552(5)
C24 C25 1.513(5)
C26 C25 1.523(5)
C27 C28 1.318(5)
C28 C29 1.472(6)
C29 C30 1.383(5)
C29 C34 1.384(5)
C30 C31 1.382(6)
C31 C32 1.358(6)
C32 C33 1.379(6)
C33 C34 1.375(6)
C35 O5 1.187(5)
C35 O6 1.343(5)
O6 C36 1.438(5)
C37 O7 1.185(5)
C37 O8 1.325(5)
O8 C38 1.442(5)
